data_7204723
loop_
_publ_author_name
'Nakamura, A.'
'Sato, T.'
'Kuroda, R.'

_publ_section_title
;
 Novel layered structures of the crystals based on
 C-methylcalix[4]resorcinarene formed at high temperatureElectronic
 supplementary information (ESI) available: Structures of compounds 8,
 9, 10 and 12 (4 figures). See
 http://www.rsc.org/suppdata/ce/b3/b307471d/
;
_journal_issue 56
_journal_name_full CrystEngComm
_journal_page_first 318
_journal_paper_doi 10.1039/b307471d
_journal_volume 5
_journal_year 2003
_chemical_formula_sum 'C42.75 H41.25 N2 O5.25'
_chemical_formula_weight 667.03
_chemical_name_systematic
;
?
;
_space_group_IT_number 11
_symmetry_cell_setting monoclinic
_symmetry_space_group_name_Hall '-P 2yb'
_symmetry_space_group_name_H-M 'P 1 21/m 1'
_atom_sites_solution_hydrogens geom
_atom_sites_solution_primary direct
_atom_sites_solution_secondary difmap
_audit_creation_method SHELXL-97
_cell_angle_alpha 90.00
_cell_angle_beta 102.4150(10)
_cell_angle_gamma 90.00
_cell_formula_units_Z 4
_cell_length_a 11.1453(5)
_cell_length_b 24.7280(12)
_cell_length_c 13.0970(6)
_cell_measurement_reflns_used 22365
_cell_measurement_temperature 116(2)
_cell_measurement_theta_max 27.90
_cell_measurement_theta_min 1.59
_cell_volume 3525.1(3)
_computing_cell_refinement 'Bruker SMART'
_computing_data_collection 'Bruker SMART'
_computing_data_reduction 'Bruker SMART'
_computing_structure_refinement 'SHELXL-97 (Sheldrick, 1997)'
_computing_structure_solution 'SHELXS-97 (Sheldrick, 1997)'
_diffrn_ambient_temperature 116(2)
_diffrn_measured_fraction_theta_full 0.967
_diffrn_measured_fraction_theta_max 0.967
_diffrn_measurement_device_type 'CCD area detector'
_diffrn_measurement_method '\w scans'
_diffrn_radiation_monochromator graphite
_diffrn_radiation_source 'fine-focus sealed tube'
_diffrn_radiation_type MoK\a
_diffrn_radiation_wavelength 0.71073
_diffrn_reflns_av_R_equivalents 0.0279
_diffrn_reflns_av_sigmaI/netI 0.0371
_diffrn_reflns_limit_h_max 14
_diffrn_reflns_limit_h_min -13
_diffrn_reflns_limit_k_max 32
_diffrn_reflns_limit_k_min -30
_diffrn_reflns_limit_l_max 16
_diffrn_reflns_limit_l_min -15
_diffrn_reflns_number 22365
_diffrn_reflns_theta_full 27.90
_diffrn_reflns_theta_max 27.90
_diffrn_reflns_theta_min 1.59
_exptl_absorpt_coefficient_mu 0.083
_exptl_absorpt_correction_type none
_exptl_crystal_colour brown
_exptl_crystal_density_diffrn 1.257
_exptl_crystal_density_method 'not measured'
_exptl_crystal_description needle
_exptl_crystal_F_000 1415
_exptl_crystal_size_max 0.60
_exptl_crystal_size_mid 0.22
_exptl_crystal_size_min 0.15
_refine_diff_density_max 0.915
_refine_diff_density_min -0.611
_refine_diff_density_rms 0.070
_refine_ls_extinction_method none
_refine_ls_goodness_of_fit_ref 0.916
_refine_ls_hydrogen_treatment mixed
_refine_ls_matrix_type full
_refine_ls_number_parameters 567
_refine_ls_number_reflns 8345
_refine_ls_number_restraints 24
_refine_ls_restrained_S_all 0.917
_refine_ls_R_factor_all 0.0911
_refine_ls_R_factor_gt 0.0774
_refine_ls_shift/su_max 0.153
_refine_ls_shift/su_mean 0.003
_refine_ls_structure_factor_coef Fsqd
_refine_ls_weighting_details 'calc w=1/[\s^2^(Fo^2^)+(0.1307P)^2^+5.0815P] where P=(Fo^2^+2Fc^2^)/3'
_refine_ls_weighting_scheme calc
_refine_ls_wR_factor_gt 0.2096
_refine_ls_wR_factor_ref 0.2236
_reflns_number_gt 6926
_reflns_number_total 8345
_reflns_threshold_expression >2sigma(I)
_cod_data_source_file b307471d.txt
_cod_data_source_block nakamura12
_cod_depositor_comments
;
The following automatic conversions were performed:
'_symmetry_cell_setting' value 'Monoclinic' changed to 'monoclinic'
according to '/home/saulius/struct/CIF-dictionaries/cif_core.dic'
dictionary named 'cif_core.dic' version 2.4.1 from 2010-06-29.

Automatic conversion script
Id: cif_fix_enum 1527 2010-12-29 10:47:43Z saulius 
;
_cod_original_sg_symbol_H-M P2(1)/m
_cod_database_code 7204723

loop_
_symmetry_equiv_pos_as_xyz
'x, y, z'
'-x, y+1/2, -z'
'-x, -y, -z'
'x, -y-1/2, z'

loop_
_atom_site_label
_atom_site_type_symbol
_atom_site_fract_x
_atom_site_fract_y
_atom_site_fract_z
_atom_site_U_iso_or_equiv
_atom_site_adp_type
_atom_site_occupancy
_atom_site_symmetry_multiplicity
_atom_site_calc_flag
_atom_site_refinement_flags
_atom_site_disorder_assembly
_atom_site_disorder_group
C1 C 0.4485(3) 0.7500 0.8092(2) 0.0192(6) Uani 1 2 d S . .
H1 H 0.3774 0.7500 0.7568 0.023 Uiso 1 2 calc SR . .
C4 C 0.6606(6) 0.7500 0.9595(4) 0.077(2) Uani 1 2 d S . .
H4 H 0.7344 0.7500 1.0088 0.092 Uiso 1 2 calc SR . .
C5 C 0.6062(3) 0.70149(10) 0.9231(2) 0.0429(8) Uani 1 1 d . . .
C6 C 0.4992(2) 0.70040(8) 0.84656(16) 0.0185(4) Uani 1 1 d . . .
C7 C 0.4362(2) 0.64653(9) 0.81538(17) 0.0218(4) Uani 1 1 d . . .
H7 H 0.4990 0.6184 0.8344 0.026 Uiso 1 1 calc R . .
C8 C 0.3405(3) 0.63668(13) 0.8821(2) 0.0401(7) Uani 1 1 d . . .
H8A H 0.2998 0.6029 0.8626 0.060 Uiso 1 1 calc R . .
H8B H 0.2813 0.6654 0.8708 0.060 Uiso 1 1 calc R . .
H8C H 0.3808 0.6356 0.9546 0.060 Uiso 1 1 calc R . .
O10 O 0.6539(3) 0.65292(7) 0.96336(17) 0.0661(9) Uani 1 1 d . . .
H10 H 0.7216 0.6579 1.0017 0.099 Uiso 1 1 calc R . .
C11 C 0.25724(19) 0.64771(8) 0.65713(17) 0.0197(4) Uani 1 1 d . . .
H11 H 0.2079 0.6602 0.7011 0.024 Uiso 1 1 calc R . .
C12 C 0.3817(2) 0.64004(8) 0.69932(17) 0.0209(4) Uani 1 1 d . . .
C13 C 0.45426(19) 0.62189(8) 0.63158(18) 0.0215(4) Uani 1 1 d . . .
C14 C 0.40226(19) 0.61082(9) 0.52717(18) 0.0221(4) Uani 1 1 d . . .
H14 H 0.4514 0.5981 0.4832 0.027 Uiso 1 1 calc R . .
C15 C 0.27704(19) 0.61871(8) 0.48830(17) 0.0200(4) Uani 1 1 d . . .
C16 C 0.20217(19) 0.63784(8) 0.55300(17) 0.0197(4) Uani 1 1 d . . .
C17 C 0.06597(18) 0.64762(9) 0.50851(17) 0.0197(4) Uani 1 1 d . . .
H17 H 0.0369 0.6183 0.4590 0.024 Uiso 1 1 calc R . .
C18 C -0.0116(2) 0.64602(10) 0.59218(18) 0.0244(5) Uani 1 1 d . . .
H18A H -0.0963 0.6523 0.5600 0.037 Uiso 1 1 calc R . .
H18B H 0.0164 0.6735 0.6435 0.037 Uiso 1 1 calc R . .
H18C H -0.0034 0.6112 0.6254 0.037 Uiso 1 1 calc R . .
O19 O 0.57704(14) 0.61404(7) 0.67112(13) 0.0267(4) Uani 1 1 d . . .
H19 H 0.6090 0.6016 0.6254 0.040 Uiso 1 1 calc R . .
O20 O 0.22414(14) 0.60688(7) 0.38595(12) 0.0248(4) Uani 1 1 d . . .
H20 H 0.2771 0.5960 0.3561 0.037 Uiso 1 1 calc R . .
C21 C 0.0621(3) 0.7500 0.4980(2) 0.0203(6) Uani 1 2 d S . .
H21 H 0.0822 0.7500 0.5707 0.024 Uiso 1 2 calc SR . .
C22 C 0.04807(18) 0.70038(8) 0.44714(17) 0.0199(4) Uani 1 1 d . . .
C23 C 0.02165(19) 0.70143(8) 0.33781(17) 0.0205(4) Uani 1 1 d . . .
C24 C 0.0072(3) 0.7500 0.2837(3) 0.0232(6) Uani 1 2 d S . .
H24 H -0.0121 0.7500 0.2110 0.028 Uiso 1 2 calc SR . .
O29 O 0.00985(15) 0.65461(6) 0.27863(13) 0.0255(4) Uani 1 1 d . . .
H29 H 0.0626 0.6328 0.3058 0.038 Uiso 1 1 calc R . .
C31 C 0.5552(2) 0.54386(9) 0.15345(16) 0.0221(4) Uani 1 1 d . . .
C32 C 0.5259(2) 0.50687(9) 0.22497(19) 0.0276(5) Uani 1 1 d . . .
H32 H 0.5593 0.4723 0.2310 0.033 Uiso 1 1 calc R . .
C33 C 0.4462(2) 0.52298(10) 0.2864(2) 0.0296(5) Uani 1 1 d . . .
H33 H 0.4270 0.4982 0.3338 0.036 Uiso 1 1 calc R . .
N34 N 0.39476(18) 0.57191(8) 0.28209(16) 0.0274(4) Uani 1 1 d . . .
C35 C 0.4260(2) 0.60743(10) 0.21522(19) 0.0297(5) Uani 1 1 d . . .
H35 H 0.3922 0.6419 0.2120 0.036 Uiso 1 1 calc R . .
C36 C 0.5056(2) 0.59564(10) 0.15074(17) 0.0275(5) Uani 1 1 d . . .
H36 H 0.5258 0.6218 0.1063 0.033 Uiso 1 1 calc R . .
C37 C 0.6343(2) 0.53000(10) 0.08473(18) 0.0258(5) Uani 1 1 d . . .
C38 C 0.6984(2) 0.52055(10) 0.02493(18) 0.0288(5) Uani 1 1 d . . .
C39 C 0.7762(2) 0.51055(11) -0.04745(18) 0.0303(5) Uani 1 1 d . . .
C40 C 0.8466(3) 0.46334(12) -0.0393(2) 0.0388(6) Uani 1 1 d . . .
H40 H 0.8409 0.4378 0.0115 0.047 Uiso 1 1 calc R . .
C41 C 0.9252(3) 0.45445(13) -0.1068(2) 0.0425(7) Uani 1 1 d . . .
H41 H 0.9726 0.4232 -0.1008 0.051 Uiso 1 1 calc R . .
C42 C 0.9330(2) 0.49270(12) -0.18405(19) 0.0336(6) Uani 1 1 d . . .
C43 C 0.8619(2) 0.53882(13) -0.1925(2) 0.0386(6) Uani 1 1 d . . .
H43 H 0.8662 0.5641 -0.2441 0.046 Uiso 1 1 calc R . .
C44 C 0.7839(2) 0.54778(13) -0.1246(2) 0.0371(6) Uani 1 1 d . . .
H44 H 0.7365 0.5791 -0.1310 0.045 Uiso 1 1 calc R . .
C45 C 1.0149(2) 0.48281(12) -0.25312(19) 0.0342(6) Uani 1 1 d . . .
C46 C 1.0835(2) 0.47245(11) -0.30846(18) 0.0292(5) Uani 1 1 d . . .
C47 C 1.16219(19) 0.45838(10) -0.37737(18) 0.0239(5) Uani 1 1 d . . .
C48 C 1.1710(2) 0.49090(9) -0.46198(18) 0.0237(5) Uani 1 1 d . . .
H48 H 1.1281 0.5234 -0.4734 0.028 Uiso 1 1 calc R . .
C49 C 1.2441(2) 0.47448(10) -0.52884(18) 0.0250(5) Uani 1 1 d . . .
H49 H 1.2481 0.4964 -0.5857 0.030 Uiso 1 1 calc R . .
N50 N 1.30942(17) 0.42873(8) -0.51642(16) 0.0254(4) Uani 1 1 d . . .
C51 C 1.3023(2) 0.39760(10) -0.43397(19) 0.0273(5) Uani 1 1 d . . .
H51 H 1.3479 0.3658 -0.4237 0.033 Uiso 1 1 calc R . .
C52 C 1.2305(2) 0.41051(10) -0.36354(18) 0.0263(5) Uani 1 1 d . . .
H52 H 1.2277 0.3877 -0.3077 0.032 Uiso 1 1 calc R . .
C61 C 0.3947(7) 0.7500 0.3149(5) 0.0251(14) Uani 0.50 2 d SPD A 1
C62 C 0.5231(12) 0.7500 0.3134(8) 0.028(3) Uani 0.50 2 d SPD A 1
H62 H 0.5819 0.7500 0.3756 0.033 Uiso 0.50 2 calc SPR A 1
C63 C 0.5582(6) 0.7500 0.2188(6) 0.0307(15) Uani 0.50 2 d SPD A 1
C64 C 0.4724(6) 0.7500 0.1254(6) 0.0325(15) Uani 0.50 2 d SPD A 1
H64 H 0.4984 0.7500 0.0625 0.039 Uiso 0.50 2 calc SPR A 1
C65 C 0.3486(6) 0.7500 0.1248(6) 0.0306(14) Uani 0.50 2 d SPD A 1
H65 H 0.2913 0.7500 0.0616 0.037 Uiso 0.50 2 calc SPR A 1
C66 C 0.3093(6) 0.7500 0.2196(6) 0.0275(14) Uani 0.50 2 d SPD A 1
H66 H 0.2257 0.7500 0.2190 0.033 Uiso 0.50 2 calc SPR A 1
C67 C 0.3531(8) 0.7500 0.4175(7) 0.0313(16) Uani 0.50 2 d SPD A 1
H67A H 0.2702 0.7630 0.4063 0.047 Uiso 0.25 1 calc PR A 1
H67B H 0.4059 0.7731 0.4665 0.047 Uiso 0.25 1 calc PR A 1
H67C H 0.3570 0.7139 0.4448 0.047 Uiso 0.25 1 calc PR A 1
C68 C 0.6928(7) 0.7500 0.2221(7) 0.054(3) Uani 0.50 2 d SPD A 1
H68A H 0.7373 0.7487 0.2935 0.081 Uiso 0.50 2 calc SPR A 1
H68B H 0.7144 0.7823 0.1896 0.081 Uiso 0.25 1 calc PR A 1
H68C H 0.7135 0.7190 0.1853 0.081 Uiso 0.25 1 calc PR A 1
O101 O 0.691(2) 0.7500 0.6089(12) 0.170(8) Uani 0.50 2 d SPD B 1
H101 H 0.7416 0.7531 0.5722 0.254 Uiso 0.25 1 calc PR B 1
C102 C 0.7534(11) 0.7500 0.7178(8) 0.080(5) Uani 0.50 2 d SPD B 1
H10A H 0.8293 0.7296 0.7273 0.096 Uiso 0.25 1 calc PR B 1
H10B H 0.7018 0.7337 0.7603 0.096 Uiso 0.25 1 calc PR B 1
C103 C 0.7805(9) 0.8099(4) 0.7498(9) 0.101(4) Uani 0.50 1 d PD B 1
H10C H 0.8214 0.8117 0.8222 0.152 Uiso 0.50 1 calc PR B 1
H10D H 0.7047 0.8297 0.7395 0.152 Uiso 0.50 1 calc PR B 1
H10E H 0.8322 0.8255 0.7077 0.152 Uiso 0.50 1 calc PR B 1
C71 C 0.4717(6) 0.7500 0.3846(7) 0.0365(17) Uani 0.50 2 d SPD C 2
C72 C 0.5279(7) 0.7500 0.4919(7) 0.0398(18) Uani 0.50 2 d SPD C 2
H72 H 0.4799 0.7500 0.5419 0.048 Uiso 0.50 2 calc SPR C 2
C73 C 0.6528(7) 0.7500 0.5222(7) 0.0376(17) Uani 0.50 2 d SPD C 2
C74 C 0.7266(7) 0.7500 0.4504(7) 0.0408(19) Uani 0.50 2 d SPD C 2
H74 H 0.8117 0.7500 0.4725 0.049 Uiso 0.50 2 calc SPR C 2
C75 C 0.6729(7) 0.7500 0.3454(7) 0.0411(19) Uani 0.50 2 d SPD C 2
H75 H 0.7227 0.7500 0.2968 0.049 Uiso 0.50 2 calc SPR C 2
C76 C 0.5449(14) 0.7500 0.3100(14) 0.062(6) Uani 0.50 2 d SPD C 2
H76 H 0.5096 0.7500 0.2388 0.074 Uiso 0.50 2 calc SPR C 2
C77 C 0.3351(8) 0.7500 0.3514(11) 0.051(2) Uani 0.50 2 d SPD C 2
H77A H 0.3008 0.7295 0.4004 0.077 Uiso 0.25 1 calc PR C 2
H77B H 0.3112 0.7340 0.2832 0.077 Uiso 0.25 1 calc PR C 2
H77C H 0.3054 0.7865 0.3490 0.077 Uiso 0.25 1 calc PR C 2
C78 C 0.7061(11) 0.7500 0.6329(11) 0.058(4) Uani 0.50 2 d SPD C 2
H78A H 0.6957 0.7150 0.6615 0.088 Uiso 0.25 1 calc PR C 2
H78B H 0.6658 0.7767 0.6669 0.088 Uiso 0.25 1 calc PR C 2
H78C H 0.7921 0.7583 0.6440 0.088 Uiso 0.25 1 calc PR C 2
O81 O 0.1391(6) 0.1616(3) -0.0877(5) 0.0588(14) Uani 0.50 1 d PD D 1
H81 H 0.1065 0.1532 -0.1479 0.088 Uiso 0.50 1 calc PR D 1
C82 C 0.0472(14) 0.1834(5) -0.0358(8) 0.226(19) Uani 0.50 1 d PD D 1
H82A H -0.0311 0.1700 -0.0748 0.271 Uiso 0.50 1 calc PR D 1
H82B H 0.0467 0.2221 -0.0479 0.271 Uiso 0.50 1 calc PR D 1
C83 C 0.0437(8) 0.1765(5) 0.0803(7) 0.088(4) Uani 0.50 1 d PD D 1
H83A H -0.0274 0.1945 0.0942 0.133 Uiso 0.50 1 calc PR D 1
H83B H 0.1165 0.1919 0.1230 0.133 Uiso 0.50 1 calc PR D 1
H83C H 0.0397 0.1387 0.0960 0.133 Uiso 0.50 1 calc PR D 1
O91 O 0.0837(4) 0.3363(2) -0.0555(4) 0.0360(12) Uani 0.50 1 d PD E 2
H91 H 0.0543 0.3375 -0.1185 0.054 Uiso 0.50 1 calc PR E 2
C92 C -0.0133(9) 0.3324(5) 0.0002(9) 0.102(5) Uani 0.50 1 d PD E 2
H92A H -0.0674 0.3032 -0.0307 0.123 Uiso 0.50 1 calc PR E 2
H92B H -0.0606 0.3656 -0.0114 0.123 Uiso 0.50 1 calc PR E 2
C93 C 0.0217(18) 0.3227(5) 0.1163(8) 0.148(9) Uani 0.50 1 d PD E 2
H93A H -0.0512 0.3206 0.1440 0.222 Uiso 0.50 1 calc PR E 2
H93B H 0.0722 0.3520 0.1491 0.222 Uiso 0.50 1 calc PR E 2
H93C H 0.0666 0.2894 0.1297 0.222 Uiso 0.50 1 calc PR E 2

loop_
_atom_site_aniso_label
_atom_site_aniso_U_11
_atom_site_aniso_U_22
_atom_site_aniso_U_33
_atom_site_aniso_U_23
_atom_site_aniso_U_13
_atom_site_aniso_U_12
C1 0.0168(13) 0.0204(14) 0.0222(14) 0.000 0.0082(11) 0.000
C4 0.111(4) 0.0229(19) 0.058(3) 0.000 -0.067(3) 0.000
C5 0.072(2) 0.0183(12) 0.0238(12) 0.0025(9) -0.0215(12) 0.0029(12)
C6 0.0250(10) 0.0162(9) 0.0156(9) -0.0021(7) 0.0070(8) -0.0020(8)
C7 0.0213(10) 0.0164(10) 0.0271(11) 0.0028(8) 0.0037(8) -0.0008(8)
C8 0.0329(14) 0.0556(18) 0.0314(13) 0.0200(12) 0.0058(10) -0.0101(12)
O10 0.108(2) 0.0158(9) 0.0451(12) 0.0016(8) -0.0501(13) 0.0029(10)
C11 0.0189(10) 0.0135(9) 0.0277(11) -0.0016(8) 0.0075(8) -0.0007(7)
C12 0.0209(10) 0.0135(9) 0.0281(11) 0.0002(8) 0.0047(8) -0.0014(8)
C13 0.0167(10) 0.0161(9) 0.0313(11) 0.0029(8) 0.0047(8) -0.0002(7)
C14 0.0169(10) 0.0218(10) 0.0295(11) 0.0011(9) 0.0091(8) 0.0011(8)
C15 0.0178(10) 0.0176(9) 0.0248(10) 0.0000(8) 0.0050(8) -0.0019(8)
C16 0.0169(10) 0.0150(9) 0.0278(11) 0.0016(8) 0.0062(8) -0.0013(7)
C17 0.0157(10) 0.0191(10) 0.0253(10) -0.0012(8) 0.0065(8) -0.0012(8)
C18 0.0178(10) 0.0265(11) 0.0301(11) 0.0048(9) 0.0076(8) -0.0034(8)
O19 0.0150(7) 0.0306(9) 0.0345(9) 0.0001(7) 0.0054(6) 0.0035(6)
O20 0.0186(7) 0.0298(8) 0.0267(8) -0.0043(7) 0.0065(6) 0.0023(6)
C21 0.0153(13) 0.0227(15) 0.0249(15) 0.000 0.0087(11) 0.000
C22 0.0129(9) 0.0192(10) 0.0285(11) 0.0016(8) 0.0064(8) -0.0003(7)
C23 0.0147(9) 0.0200(10) 0.0265(11) -0.0027(8) 0.0038(8) -0.0016(8)
C24 0.0166(14) 0.0262(15) 0.0264(15) 0.000 0.0038(12) 0.000
O29 0.0274(8) 0.0191(8) 0.0272(8) -0.0023(6) -0.0002(6) 0.0009(6)
C31 0.0189(10) 0.0286(11) 0.0184(10) -0.0035(8) 0.0033(8) -0.0026(8)
C32 0.0309(12) 0.0208(11) 0.0357(13) -0.0025(9) 0.0177(10) -0.0017(9)
C33 0.0326(13) 0.0254(12) 0.0354(13) -0.0022(10) 0.0176(10) -0.0049(10)
N34 0.0228(9) 0.0334(11) 0.0267(10) -0.0082(8) 0.0070(8) -0.0008(8)
C35 0.0303(12) 0.0306(12) 0.0260(11) -0.0014(9) 0.0015(9) 0.0103(10)
C36 0.0344(13) 0.0293(12) 0.0174(10) 0.0039(9) 0.0025(9) 0.0028(10)
C37 0.0257(11) 0.0308(12) 0.0213(10) 0.0004(9) 0.0056(9) -0.0016(9)
C38 0.0254(12) 0.0378(13) 0.0242(11) -0.0014(10) 0.0078(9) -0.0035(10)
C39 0.0221(11) 0.0484(15) 0.0214(11) -0.0034(10) 0.0074(9) -0.0052(10)
C40 0.0464(16) 0.0400(15) 0.0377(14) 0.0010(12) 0.0263(12) -0.0025(12)
C41 0.0446(16) 0.0446(16) 0.0464(16) -0.0037(13) 0.0278(13) -0.0007(13)
C42 0.0242(12) 0.0541(16) 0.0245(12) -0.0066(11) 0.0099(9) -0.0072(11)
C43 0.0317(13) 0.0614(18) 0.0244(12) 0.0106(12) 0.0101(10) -0.0003(12)
C44 0.0286(13) 0.0566(17) 0.0271(12) 0.0077(12) 0.0082(10) 0.0070(12)
C45 0.0269(12) 0.0516(16) 0.0259(12) -0.0046(11) 0.0096(10) -0.0103(11)
C46 0.0249(12) 0.0402(14) 0.0232(11) -0.0017(10) 0.0068(9) -0.0077(10)
C47 0.0164(10) 0.0323(12) 0.0237(10) -0.0017(9) 0.0054(8) -0.0057(9)
C48 0.0202(10) 0.0247(11) 0.0276(11) 0.0011(9) 0.0086(8) 0.0010(8)
C49 0.0224(11) 0.0293(12) 0.0251(11) 0.0031(9) 0.0090(9) -0.0022(9)
N50 0.0170(9) 0.0295(10) 0.0307(10) -0.0013(8) 0.0074(7) -0.0004(7)
C51 0.0177(10) 0.0266(11) 0.0357(12) 0.0035(10) 0.0016(9) -0.0008(9)
C52 0.0176(10) 0.0337(12) 0.0259(11) 0.0075(9) 0.0005(8) -0.0061(9)
C61 0.028(4) 0.015(3) 0.039(4) 0.000 0.020(3) 0.000
C62 0.033(5) 0.037(7) 0.015(4) 0.000 0.009(3) 0.000
C63 0.027(3) 0.042(4) 0.028(4) 0.000 0.015(3) 0.000
C64 0.030(4) 0.034(4) 0.036(4) 0.000 0.013(3) 0.000
C65 0.029(3) 0.026(3) 0.034(4) 0.000 0.001(3) 0.000
C66 0.014(3) 0.030(3) 0.042(4) 0.000 0.013(3) 0.000
C67 0.037(4) 0.030(4) 0.030(4) 0.000 0.017(4) 0.000
C68 0.027(4) 0.103(8) 0.033(4) 0.000 0.009(3) 0.000
O101 0.17(2) 0.18(2) 0.154(18) 0.000 0.025(15) 0.000
C102 0.052(6) 0.155(15) 0.030(5) 0.000 0.005(4) 0.000
C103 0.064(6) 0.149(10) 0.092(7) -0.055(7) 0.020(5) -0.008(6)
C71 0.024(4) 0.021(3) 0.065(6) 0.000 0.010(4) 0.000
C72 0.037(4) 0.024(3) 0.065(5) 0.000 0.025(4) 0.000
C73 0.031(4) 0.025(3) 0.056(5) 0.000 0.007(4) 0.000
C74 0.025(4) 0.028(4) 0.074(6) 0.000 0.019(4) 0.000
C75 0.035(4) 0.035(4) 0.060(5) 0.000 0.025(4) 0.000
C76 0.056(9) 0.028(7) 0.102(15) 0.000 0.016(8) 0.000
C77 0.026(5) 0.042(5) 0.086(9) 0.000 0.010(6) 0.000
C78 0.048(6) 0.011(3) 0.130(13) 0.000 0.048(7) 0.000
O81 0.056(4) 0.058(3) 0.048(3) -0.008(3) -0.022(3) 0.003(3)
C82 0.42(4) 0.044(7) 0.110(14) 0.016(8) -0.17(2) -0.027(14)
C83 0.066(5) 0.113(9) 0.063(6) -0.033(6) -0.038(5) 0.042(6)
O91 0.030(2) 0.051(3) 0.025(2) -0.007(2) 0.0007(17) 0.009(2)
C92 0.071(6) 0.143(12) 0.110(9) 0.076(9) 0.057(7) 0.040(7)
C93 0.34(2) 0.054(6) 0.082(8) -0.014(6) 0.126(12) 0.010(9)

loop_
_atom_type_symbol
_atom_type_description
_atom_type_scat_dispersion_real
_atom_type_scat_dispersion_imag
_atom_type_scat_source
C C 0.0033 0.0016 'International Tables Vol C Tables 4.2.6.8 and 6.1.1.4'
H H 0.0000 0.0000 'International Tables Vol C Tables 4.2.6.8 and 6.1.1.4'
N N 0.0061 0.0033 'International Tables Vol C Tables 4.2.6.8 and 6.1.1.4'
O O 0.0106 0.0060 'International Tables Vol C Tables 4.2.6.8 and 6.1.1.4'

loop_
_geom_angle_atom_site_label_1
_geom_angle_atom_site_label_2
_geom_angle_atom_site_label_3
_geom_angle
_geom_angle_site_symmetry_1
_geom_angle_site_symmetry_3
_geom_angle_publ_flag
C6 C1 C6 123.2(3) 4_575 . ?
C5 C4 C5 120.5(4) . 4_575 ?
O10 C5 C4 121.5(3) . . ?
O10 C5 C6 117.7(2) . . ?
C4 C5 C6 120.9(2) . . ?
C5 C6 C1 117.3(2) . . ?
C5 C6 C7 119.23(19) . . ?
C1 C6 C7 123.2(2) . . ?
C12 C7 C6 115.05(17) . . ?
C12 C7 C8 112.07(19) . . ?
C6 C7 C8 108.9(2) . . ?
C12 C11 C16 123.9(2) . . ?
C11 C12 C13 117.1(2) . . ?
C11 C12 C7 122.19(19) . . ?
C13 C12 C7 120.54(19) . . ?
O19 C13 C14 121.0(2) . . ?
O19 C13 C12 118.3(2) . . ?
C14 C13 C12 120.74(19) . . ?
C15 C14 C13 120.3(2) . . ?
O20 C15 C14 120.84(19) . . ?
O20 C15 C16 118.54(18) . . ?
C14 C15 C16 120.6(2) . . ?
C11 C16 C15 117.38(19) . . ?
C11 C16 C17 122.69(19) . . ?
C15 C16 C17 119.93(19) . . ?
C22 C17 C16 110.15(16) . . ?
C22 C17 C18 111.65(17) . . ?
C16 C17 C18 112.99(18) . . ?
C22 C21 C22 124.2(3) 4_575 . ?
C21 C22 C23 116.8(2) . . ?
C21 C22 C17 121.0(2) . . ?
C23 C22 C17 122.09(19) . . ?
O29 C23 C24 116.9(2) . . ?
O29 C23 C22 122.11(19) . . ?
C24 C23 C22 121.0(2) . . ?
C23 C24 C23 120.1(3) 4_575 . ?
C36 C31 C32 118.1(2) . . ?
C36 C31 C37 119.9(2) . . ?
C32 C31 C37 122.0(2) . . ?
C33 C32 C31 118.3(2) . . ?
N34 C33 C32 124.2(2) . . ?
C33 N34 C35 116.9(2) . . ?
N34 C35 C36 123.6(2) . . ?
C35 C36 C31 118.8(2) . . ?
C38 C37 C31 177.0(3) . . ?
C37 C38 C39 178.6(3) . . ?
C44 C39 C40 119.3(2) . . ?
C44 C39 C38 120.5(3) . . ?
C40 C39 C38 120.1(2) . . ?
C41 C40 C39 120.3(3) . . ?
C40 C41 C42 119.8(3) . . ?
C43 C42 C41 119.5(2) . . ?
C43 C42 C45 121.4(2) . . ?
C41 C42 C45 119.0(3) . . ?
C42 C43 C44 120.5(2) . . ?
C39 C44 C43 120.5(3) . . ?
C46 C45 C42 177.2(3) . . ?
C45 C46 C47 177.5(3) . . ?
C48 C47 C52 117.6(2) . . ?
C48 C47 C46 121.4(2) . . ?
C52 C47 C46 121.0(2) . . ?
C49 C48 C47 119.2(2) . . ?
N50 C49 C48 123.6(2) . . ?
C49 N50 C51 117.3(2) . . ?
N50 C51 C52 123.2(2) . . ?
C51 C52 C47 119.1(2) . . ?
C66 C61 C62 118.5(7) . . ?
C66 C61 C67 120.9(7) . . ?
C62 C61 C67 120.6(7) . . ?
C63 C62 C61 119.3(9) . . ?
C62 C63 C64 121.3(8) . . ?
C62 C63 C68 116.9(8) . . ?
C64 C63 C68 121.8(6) . . ?
C65 C64 C63 120.5(6) . . ?
C64 C65 C66 119.8(6) . . ?
C61 C66 C65 120.5(6) . . ?
O101 C102 C103 106.9(6) . . ?
C76 C71 C72 119.6(9) . . ?
C76 C71 C77 120.5(11) . . ?
C72 C71 C77 119.9(9) . . ?
C73 C72 C71 119.8(7) . . ?
C72 C73 C74 121.6(8) . . ?
C72 C73 C78 117.7(8) . . ?
C74 C73 C78 120.6(8) . . ?
C73 C74 C75 119.1(7) . . ?
C74 C75 C76 121.6(10) . . ?
C75 C76 C71 118.2(13) . . ?
O81 C82 C83 126.3(10) . . ?
O91 C92 C93 117.7(9) . . ?

loop_
_geom_bond_atom_site_label_1
_geom_bond_atom_site_label_2
_geom_bond_distance
_geom_bond_site_symmetry_2
_geom_bond_publ_flag
C1 C6 1.395(2) 4_575 ?
C1 C6 1.395(2) . ?
C4 C5 1.382(3) . ?
C4 C5 1.382(3) 4_575 ?
C5 O10 1.372(3) . ?
C5 C6 1.383(3) . ?
C6 C7 1.520(3) . ?
C7 C12 1.519(3) . ?
C7 C8 1.536(3) . ?
C11 C12 1.391(3) . ?
C11 C16 1.392(3) . ?
C12 C13 1.397(3) . ?
C13 O19 1.369(3) . ?
C13 C14 1.393(3) . ?
C14 C15 1.393(3) . ?
C15 O20 1.375(3) . ?
C15 C16 1.394(3) . ?
C16 C17 1.524(3) . ?
C17 C22 1.523(3) . ?
C17 C18 1.535(3) . ?
C21 C22 1.389(3) 4_575 ?
C21 C22 1.389(3) . ?
C22 C23 1.399(3) . ?
C23 O29 1.384(3) . ?
C23 C24 1.386(3) . ?
C24 C23 1.386(3) 4_575 ?
C31 C36 1.392(3) . ?
C31 C32 1.397(3) . ?
C31 C37 1.431(3) . ?
C32 C33 1.379(3) . ?
C33 N34 1.335(3) . ?
N34 C35 1.338(3) . ?
C35 C36 1.382(3) . ?
C37 C38 1.191(3) . ?
C38 C39 1.438(3) . ?
C39 C44 1.383(4) . ?
C39 C40 1.398(4) . ?
C40 C41 1.389(3) . ?
C41 C42 1.401(4) . ?
C42 C43 1.379(4) . ?
C42 C45 1.438(3) . ?
C43 C44 1.389(4) . ?
C45 C46 1.189(3) . ?
C46 C47 1.430(3) . ?
C47 C48 1.390(3) . ?
C47 C52 1.398(3) . ?
C48 C49 1.379(3) . ?
C49 N50 1.336(3) . ?
N50 C51 1.342(3) . ?
C51 C52 1.382(3) . ?
C61 C66 1.398(10) . ?
C61 C62 1.435(14) . ?
C61 C67 1.512(8) . ?
C62 C63 1.378(11) . ?
C63 C64 1.381(10) . ?
C63 C68 1.492(10) . ?
C64 C65 1.378(9) . ?
C65 C66 1.403(9) . ?
O101 C102 1.446(10) . ?
C102 C103 1.552(8) . ?
C71 C76 1.402(15) . ?
C71 C72 1.411(12) . ?
C71 C77 1.490(10) . ?
C72 C73 1.364(10) . ?
C73 C74 1.376(10) . ?
C73 C78 1.444(14) . ?
C74 C75 1.376(11) . ?
C75 C76 1.402(16) . ?
O81 C82 1.450(9) . ?
C82 C83 1.538(9) . ?
O91 C92 1.431(8) . ?
C92 C93 1.505(9) . ?
